data_7709414
loop_
_publ_author_name
'Zhang, Cui'
'Ma, Xiufang'
'Cen, Peipei'
'Yang, Huifang'
'He, Zixin'
'Guo, Yan'
'Tian, Danian'
'Liu, Xiangyu'

_publ_section_title
;
 Dual-sensitized Eu(III)/Tb(III) complexes exhibiting tunable luminescence
 emission and their application in cellular-imaging.
;
_journal_issue 8
_journal_name_full 'Dalton transactions (Cambridge, England : 2003)'
_journal_page_first 3180
_journal_page_last 3187
_journal_paper_doi 10.1039/d2dt00051b
_journal_volume 51
_journal_year 2022
_chemical_formula_moiety 'C44 H26 Eu F9 N4 O6'
_chemical_formula_sum 'C44 H26 Eu F9 N4 O6'
_chemical_formula_weight 1029.65
_space_group_crystal_system monoclinic
_space_group_IT_number 14
_space_group_name_Hall '-P 2ybc'
_space_group_name_H-M_alt 'P 1 21/c 1'
_atom_sites_solution_hydrogens geom
_atom_sites_solution_primary dual
_audit_creation_date 2020-06-09
_audit_creation_method
;
Olex2 1.2
(compiled 2018.05.29 svn.r3508 for OlexSys, GUI svn.r5506)
;
_audit_update_record
;
2020-09-09 deposited with the CCDC.	2022-01-24 downloaded from the CCDC.
;
_cell_angle_alpha 90
_cell_angle_beta 93.525(3)
_cell_angle_gamma 90
_cell_formula_units_Z 8
_cell_length_a 11.0774(10)
_cell_length_b 27.429(2)
_cell_length_c 28.137(3)
_cell_measurement_reflns_used 9609
_cell_measurement_temperature 298.0
_cell_measurement_theta_max 24.44
_cell_measurement_theta_min 2.34
_cell_volume 8533.0(13)
_computing_molecular_graphics 'Olex2 (Dolomanov et al., 2009)'
_computing_publication_material 'Olex2 (Dolomanov et al., 2009)'
_computing_structure_refinement 'ShelXL (Sheldrick, 2015)'
_computing_structure_solution 'ShelXT (Sheldrick, 2015)'
_diffrn_ambient_temperature 298.0
_diffrn_measured_fraction_theta_full 0.999
_diffrn_measured_fraction_theta_max 0.998
_diffrn_measurement_device_type 'Bruker APEX-II CCD'
_diffrn_measurement_method '\f and \w scans'
_diffrn_radiation_type MoK\a
_diffrn_radiation_wavelength 0.71073
_diffrn_reflns_av_R_equivalents 0.0484
_diffrn_reflns_av_unetI/netI 0.0272
_diffrn_reflns_Laue_measured_fraction_full 0.999
_diffrn_reflns_Laue_measured_fraction_max 0.998
_diffrn_reflns_limit_h_max 14
_diffrn_reflns_limit_h_min -14
_diffrn_reflns_limit_k_max 35
_diffrn_reflns_limit_k_min -35
_diffrn_reflns_limit_l_max 36
_diffrn_reflns_limit_l_min -36
_diffrn_reflns_number 185259
_diffrn_reflns_point_group_measured_fraction_full 0.999
_diffrn_reflns_point_group_measured_fraction_max 0.998
_diffrn_reflns_theta_full 25.242
_diffrn_reflns_theta_max 27.496
_diffrn_reflns_theta_min 1.652
_diffrn_standards_number 0
_exptl_absorpt_coefficient_mu 1.562
_exptl_absorpt_correction_type none
_exptl_crystal_colour colourless
_exptl_crystal_colour_primary colourless
_exptl_crystal_density_diffrn 1.603
_exptl_crystal_description block
_exptl_crystal_F_000 4080
_exptl_crystal_size_max 0.12
_exptl_crystal_size_mid 0.11
_exptl_crystal_size_min 0.1
_refine_diff_density_max 1.222
_refine_diff_density_min -0.743
_refine_diff_density_rms 0.068
_refine_ls_extinction_method none
_refine_ls_goodness_of_fit_ref 1.095
_refine_ls_hydrogen_treatment constr
_refine_ls_matrix_type full
_refine_ls_number_parameters 1321
_refine_ls_number_reflns 19572
_refine_ls_number_restraints 330
_refine_ls_restrained_S_all 1.112
_refine_ls_R_factor_all 0.0696
_refine_ls_R_factor_gt 0.0494
_refine_ls_shift/su_max 0.003
_refine_ls_shift/su_mean 0.000
_refine_ls_structure_factor_coef Fsqd
_refine_ls_weighting_details 'w=1/[\s^2^(Fo^2^)+(0.0411P)^2^+11.1822P] where P=(Fo^2^+2Fc^2^)/3'
_refine_ls_weighting_scheme calc
_refine_ls_wR_factor_gt 0.1081
_refine_ls_wR_factor_ref 0.1167
_reflns_Friedel_coverage 0.000
_reflns_number_gt 15086
_reflns_number_total 19572
_reflns_threshold_expression 'I > 2\s(I)'
_cod_data_source_file d2dt00051b2.cif
_cod_data_source_block eumxf
_cod_depositor_comments 'Adding full bibliography for 7709413--7709414.cif.'
_cod_original_cell_volume 8533.1(13)
_cod_database_code 7709414
_shelx_shelxl_version_number 2018/3
_shelx_space_group_comment
;
The symmetry employed for this shelxl refinement is uniquely defined
by the following loop, which should always be used as a source of
symmetry information in preference to the above space-group names.
They are only intended as comments.
;
_shelx_estimated_absorpt_t_max 0.859
_shelx_estimated_absorpt_t_min 0.835
_olex2_refinement_description
;
1. Fixed Uiso
 At 1.2 times of:
  All C(H) groups
2. Restrained distances
 F9-F7 \\sim F8-F7 \\sim F9-F8
 with sigma of 0.02
 F9A-F7A \\sim F8A-F7A \\sim F9A-F8A
 with sigma of 0.02
 F8-C21 \\sim F7-C21 \\sim F9-C21
 with sigma of 0.02
 F8A-C21 \\sim F7A-C21 \\sim F9A-C21
 with sigma of 0.02
 F16A-C65 \\sim F18-C65 \\sim F18A-C65 \\sim F17-C65 \\sim F17A-C65 \\sim
F16-C65
 with sigma of 0.02
 F18A-F16A \\sim F18A-F17A \\sim F17A-F16A
 with sigma of 0.02
 F15A-C55 \\sim F13-C55 \\sim F13A-C55 \\sim F14-C55 \\sim F14A-C55 \\sim
F15-C55
 with sigma of 0.02
 F13-F14 \\sim F13-F15 \\sim F14-F15
 with sigma of 0.02
 F13A-F14A \\sim F13A-F15A \\sim F14A-F15A
 with sigma of 0.02
 F11A-C45 \\sim F10-C45 \\sim F10A-C45 \\sim F12-C45 \\sim F12A-C45 \\sim
F11-C45
 with sigma of 0.02
 F10-F11 \\sim F10-F12 \\sim F11-F12
 with sigma of 0.02
 F10A-F11A \\sim F10A-F12A \\sim F11A-F12A
 with sigma of 0.02
 F1-C1 \\sim F1A-C1 \\sim F3-C1 \\sim F3A-C1 \\sim F2-C1 \\sim F2A-C1
 with sigma of 0.02
 F1-F2 \\sim F1-F3 \\sim F2-F3
 with sigma of 0.02
 F1A-F2A \\sim F1A-F3A \\sim F2A-F3A
 with sigma of 0.02
 F6A-C11 \\sim F5-C11 \\sim F5A-C11 \\sim F6-C11 \\sim F4A-C11 \\sim F4-C11
 with sigma of 0.02
 F4-F5 \\sim F4-F6 \\sim F5-F6
 with sigma of 0.02
 F4A-F5A \\sim F4A-F6A \\sim F5A-F6A
 with sigma of 0.02
3. Rigid body (RIGU) restrains
 C65, F17A, F18A, F16A
 with sigma for 1-2 distances of 0.001 and sigma for 1-3 distances of 0.002
 C65, F18, F16, F17
 with sigma for 1-2 distances of 0.001 and sigma for 1-3 distances of 0.002
 C21, F9, F8, F7
 with sigma for 1-2 distances of 0.001 and sigma for 1-3 distances of 0.002
 C21, F8A, F7A, F9A
 with sigma for 1-2 distances of 0.001 and sigma for 1-3 distances of 0.002
 C55, F14A, F13A, F15A
 with sigma for 1-2 distances of 0.001 and sigma for 1-3 distances of 0.002
 C55, F14, F13, F15
 with sigma for 1-2 distances of 0.001 and sigma for 1-3 distances of 0.002
 C45, F12A, F10A, F11A
 with sigma for 1-2 distances of 0.001 and sigma for 1-3 distances of 0.002
 C45, F12, F10, F11
 with sigma for 1-2 distances of 0.001 and sigma for 1-3 distances of 0.002
 C1, F1A, F2A, F3A
 with sigma for 1-2 distances of 0.001 and sigma for 1-3 distances of 0.002
 C1, F3, F1, F2
 with sigma for 1-2 distances of 0.001 and sigma for 1-3 distances of 0.002
 C11, F5A, F6A, F4A
 with sigma for 1-2 distances of 0.001 and sigma for 1-3 distances of 0.002
 C11, F5, F6, F4
 with sigma for 1-2 distances of 0.001 and sigma for 1-3 distances of 0.002
4. Others
 Sof(F9A)=Sof(F8A)=Sof(F7A)=1-FVAR(1)
 Sof(F7)=Sof(F8)=Sof(F9)=FVAR(1)
 Sof(F18A)=Sof(F16A)=Sof(F17A)=1-FVAR(2)
 Sof(F16)=Sof(F17)=Sof(F18)=FVAR(2)
 Sof(F14A)=Sof(F13A)=Sof(F15A)=1-FVAR(3)
 Sof(F13)=Sof(F14)=Sof(F15)=FVAR(3)
 Sof(F12A)=Sof(F10A)=Sof(F11A)=1-FVAR(4)
 Sof(F10)=Sof(F11)=Sof(F12)=FVAR(4)
 Sof(F3A)=Sof(F1A)=Sof(F2A)=1-FVAR(5)
 Sof(F1)=Sof(F2)=Sof(F3)=FVAR(5)
 Sof(F5A)=Sof(F6A)=Sof(F4A)=1-FVAR(6)
 Sof(F4)=Sof(F5)=Sof(F6)=FVAR(6)
5.a Aromatic/amide H refined with riding coordinates:
 C3(H3), C6(H6), C7(H7), C8(H8), C9(H9), C10(H10), C13(H13), C16(H16),
 C17(H17), C18(H18), C19(H19), C20(H20), C23(H23), C26(H26), C27(H27), C28(H28),
  C29(H29), C30(H30), C31(H31), C32(H32), C33(H33), C40(H40), C41(H41),
 C42(H42), C43(H43), C44(H44), C47(H47), C50(H50), C51(H51), C52(H52), C53(H53),
  C54(H54), C57(H57), C60(H60), C61(H61), C62(H62), C63(H63), C64(H64),
 C67(H67), C70(H70), C71(H71), C72(H72), C73(H73), C74(H74), C75(H75), C76(H76),
  C77(H77), C84(H84), C85(H85), C86(H86), C87(H87), C88(H88)
;
_olex2_submission_special_instructions 'No special instructions were received'

loop_
_space_group_symop_operation_xyz
'x, y, z'
'-x, y+1/2, -z+1/2'
'-x, -y, -z'
'x, -y-1/2, z-1/2'

loop_
_atom_site_label
_atom_site_type_symbol
_atom_site_fract_x
_atom_site_fract_y
_atom_site_fract_z
_atom_site_U_iso_or_equiv
_atom_site_adp_type
_atom_site_occupancy
_atom_site_site_symmetry_order
_atom_site_calc_flag
_atom_site_refinement_flags_posn
_atom_site_refinement_flags_adp
_atom_site_refinement_flags_occupancy
_atom_site_disorder_assembly
_atom_site_disorder_group
Eu1 Eu 0.17660(2) 0.48268(2) 0.69528(2) 0.05614(7) Uani 1 1 d . . . . .
F1 F -0.1365(10) 0.3616(3) 0.6592(3) 0.185(4) Uani 0.862(13) 1 d D U P A 1
F2 F -0.2478(7) 0.3682(3) 0.7160(5) 0.205(4) Uani 0.862(13) 1 d D U P A 1
F3 F -0.0758(8) 0.3354(2) 0.7268(4) 0.185(4) Uani 0.862(13) 1 d D U P A 1
F4 F 0.5898(16) 0.4781(4) 0.6652(5) 0.115(3) Uani 0.71(5) 1 d D U P B 1
F5 F 0.6483(8) 0.5518(5) 0.6699(7) 0.106(3) Uani 0.71(5) 1 d D U P B 1
F6 F 0.5597(17) 0.5261(6) 0.6049(3) 0.122(4) Uani 0.71(5) 1 d D U P B 1
F7 F 0.3146(10) 0.3116(3) 0.7232(6) 0.171(6) Uani 0.590(17) 1 d D U P C 1
F8 F 0.4502(17) 0.3409(5) 0.6830(4) 0.182(7) Uani 0.590(17) 1 d D U P C 1
F9 F 0.4876(13) 0.3249(4) 0.7555(4) 0.157(5) Uani 0.590(17) 1 d D U P C 1
O1 O 0.0340(4) 0.42109(14) 0.70576(15) 0.0931(12) Uani 1 1 d . . . . .
O2 O 0.0120(3) 0.51433(12) 0.73683(12) 0.0710(9) Uani 1 1 d . . . . .
O3 O 0.3585(3) 0.50271(12) 0.65979(11) 0.0683(8) Uani 1 1 d . . . . .
O4 O 0.2203(3) 0.56659(11) 0.70958(12) 0.0646(8) Uani 1 1 d . . . . .
O5 O 0.2892(4) 0.41056(12) 0.70489(12) 0.0810(10) Uani 1 1 d . . . . .
O6 O 0.2800(3) 0.48415(11) 0.77034(11) 0.0668(8) Uani 1 1 d . . . . .
N1 N 0.1331(4) 0.43802(14) 0.61392(13) 0.0675(10) Uani 1 1 d . . . . .
N2 N 0.0378(4) 0.52645(15) 0.63130(14) 0.0703(11) Uani 1 1 d . . . . .
N3 N -0.1469(5) 0.4190(2) 0.47624(18) 0.1034(17) Uani 1 1 d . . . . .
N4 N -0.2380(4) 0.5134(2) 0.49301(17) 0.0959(16) Uani 1 1 d . . . . .
C1 C -0.1338(8) 0.3713(3) 0.7045(3) 0.134(2) Uani 1 1 d D U . . .
C2 C -0.0744(6) 0.4198(2) 0.7156(2) 0.0847(16) Uani 1 1 d . . . . .
C3 C -0.1412(5) 0.4559(2) 0.7344(2) 0.0892(17) Uani 1 1 d . . . . .
H3 H -0.221514 0.449557 0.739997 0.107 Uiso 1 1 calc R . . . .
C4 C -0.0935(5) 0.5027(2) 0.74571(16) 0.0699(13) Uani 1 1 d . . . . .
C5 C -0.1701(4) 0.5406(2) 0.76680(17) 0.0761(14) Uani 1 1 d . . . . .
C6 C -0.2763(6) 0.5306(3) 0.7876(2) 0.109(2) Uani 1 1 d . . . . .
H6 H -0.303380 0.498605 0.789076 0.130 Uiso 1 1 calc R . . . .
C7 C -0.3428(7) 0.5673(4) 0.8060(3) 0.133(3) Uani 1 1 d . . . . .
H7 H -0.413757 0.559721 0.820396 0.159 Uiso 1 1 calc R . . . .
C8 C -0.3075(7) 0.6143(4) 0.8037(3) 0.121(3) Uani 1 1 d . . . . .
H8 H -0.354405 0.638889 0.815964 0.145 Uiso 1 1 calc R . . . .
C9 C -0.2012(7) 0.6256(3) 0.7831(3) 0.120(2) Uani 1 1 d . . . . .
H9 H -0.175492 0.657773 0.781303 0.144 Uiso 1 1 calc R . . . .
C10 C -0.1331(6) 0.5882(3) 0.7651(2) 0.0972(19) Uani 1 1 d . . . . .
H10 H -0.060770 0.595588 0.751534 0.117 Uiso 1 1 calc R . . . .
C11 C 0.5587(4) 0.5241(2) 0.65157(19) 0.0822(11) Uani 1 1 d D U . . .
C12 C 0.4382(4) 0.53449(18) 0.67155(16) 0.0621(11) Uani 1 1 d . . . . .
C13 C 0.4264(4) 0.57549(18) 0.69802(18) 0.0701(13) Uani 1 1 d . . . . .
H13 H 0.494786 0.594409 0.705119 0.084 Uiso 1 1 calc R . . . .
C14 C 0.3151(4) 0.59086(16) 0.71534(16) 0.0596(11) Uani 1 1 d . . . . .
C15 C 0.3057(5) 0.63903(17) 0.73985(17) 0.0660(12) Uani 1 1 d . . . . .
C16 C 0.2004(6) 0.6506(2) 0.7592(2) 0.101(2) Uani 1 1 d . . . . .
H16 H 0.137267 0.628154 0.758290 0.121 Uiso 1 1 calc R . . . .
C17 C 0.1864(8) 0.6956(3) 0.7804(3) 0.131(3) Uani 1 1 d . . . . .
H17 H 0.113263 0.703284 0.793099 0.157 Uiso 1 1 calc R . . . .
C18 C 0.2768(9) 0.7286(2) 0.7830(3) 0.114(2) Uani 1 1 d . . . . .
H18 H 0.266136 0.758946 0.796826 0.136 Uiso 1 1 calc R . . . .
C19 C 0.3823(8) 0.7168(2) 0.7652(3) 0.115(2) Uani 1 1 d . . . . .
H19 H 0.445982 0.738927 0.767393 0.138 Uiso 1 1 calc R . . . .
C20 C 0.3978(6) 0.67232(19) 0.7435(2) 0.0858(16) Uani 1 1 d . . . . .
H20 H 0.471661 0.664859 0.731315 0.103 Uiso 1 1 calc R . . . .
C21 C 0.4082(6) 0.3431(2) 0.7240(2) 0.0952(15) Uani 1 1 d D U . . .
C22 C 0.3621(4) 0.39361(17) 0.73646(18) 0.0662(12) Uani 1 1 d . . . . .
C23 C 0.4000(5) 0.41450(19) 0.77889(18) 0.0721(13) Uani 1 1 d . . . . .
H23 H 0.458365 0.398277 0.798102 0.087 Uiso 1 1 calc R . . . .
C24 C 0.3561(4) 0.45877(18) 0.79497(16) 0.0605(11) Uani 1 1 d . . . . .
C25 C 0.3927(4) 0.47770(18) 0.84347(16) 0.0611(11) Uani 1 1 d . . . . .
C26 C 0.4544(5) 0.4496(2) 0.87774(19) 0.0894(17) Uani 1 1 d . . . . .
H26 H 0.478197 0.418147 0.870161 0.107 Uiso 1 1 calc R . . . .
C27 C 0.4811(7) 0.4674(3) 0.9229(2) 0.111(2) Uani 1 1 d . . . . .
H27 H 0.520254 0.447717 0.945956 0.134 Uiso 1 1 calc R . . . .
C28 C 0.4501(6) 0.5136(3) 0.9336(2) 0.101(2) Uani 1 1 d . . . . .
H28 H 0.470028 0.525744 0.963880 0.121 Uiso 1 1 calc R . . . .
C29 C 0.3895(5) 0.5430(2) 0.9003(2) 0.0881(16) Uani 1 1 d . . . . .
H29 H 0.368879 0.574838 0.907840 0.106 Uiso 1 1 calc R . . . .
C30 C 0.3598(5) 0.52434(19) 0.85540(19) 0.0722(13) Uani 1 1 d . . . . .
H30 H 0.317071 0.543558 0.832943 0.087 Uiso 1 1 calc R . . . .
C31 C 0.1813(5) 0.39545(19) 0.60443(19) 0.0789(14) Uani 1 1 d . . . . .
H31 H 0.244376 0.384228 0.624871 0.095 Uiso 1 1 calc R . . . .
C32 C 0.1438(6) 0.3660(2) 0.5656(2) 0.0952(18) Uani 1 1 d . . . . .
H32 H 0.183702 0.337030 0.559448 0.114 Uiso 1 1 calc R . . . .
C33 C 0.0452(6) 0.3814(2) 0.5368(2) 0.0934(18) Uani 1 1 d . . . . .
H33 H 0.015207 0.361859 0.511750 0.112 Uiso 1 1 calc R . . . .
C34 C -0.0087(5) 0.4260(2) 0.54520(18) 0.0756(14) Uani 1 1 d . . . . .
C35 C 0.0375(4) 0.45343(18) 0.58450(16) 0.0663(12) Uani 1 1 d . . . . .
C36 C -0.1086(5) 0.4466(2) 0.51423(18) 0.0798(15) Uani 1 1 d . . . . .
C37 C -0.1523(4) 0.4925(2) 0.52211(18) 0.0755(14) Uani 1 1 d . . . . .
C38 C -0.1040(5) 0.5206(2) 0.56227(18) 0.0750(14) Uani 1 1 d . . . . .
C39 C -0.0119(4) 0.50089(19) 0.59351(16) 0.0654(11) Uani 1 1 d . . . . .
C40 C -0.1414(5) 0.5678(2) 0.5708(2) 0.0910(18) Uani 1 1 d . . . . .
H40 H -0.203556 0.581543 0.551537 0.109 Uiso 1 1 calc R . . . .
C41 C -0.0875(6) 0.5944(3) 0.6076(2) 0.104(2) Uani 1 1 d . . . . .
H41 H -0.108305 0.626840 0.612077 0.125 Uiso 1 1 calc R . . . .
C42 C -0.0010(5) 0.5718(2) 0.6379(2) 0.0893(17) Uani 1 1 d . . . . .
H42 H 0.031371 0.589127 0.664022 0.107 Uiso 1 1 calc R . . . .
C43 C -0.2326(7) 0.4400(3) 0.4482(2) 0.111(2) Uani 1 1 d . . . . .
H43 H -0.264150 0.422861 0.421826 0.133 Uiso 1 1 calc R . . . .
C44 C -0.2782(6) 0.4869(3) 0.4564(2) 0.110(2) Uani 1 1 d . . . . .
H44 H -0.338254 0.499585 0.435348 0.132 Uiso 1 1 calc R . . . .
Eu2 Eu 0.26098(2) 0.30809(2) 0.97878(2) 0.05948(7) Uani 1 1 d . . . . .
F10 F 0.3667(10) 0.2373(3) 0.8218(2) 0.155(3) Uani 0.838(13) 1 d D U P D 1
F11 F 0.1846(7) 0.2162(4) 0.8258(3) 0.175(4) Uani 0.838(13) 1 d D U P D 1
F12 F 0.3270(7) 0.1648(2) 0.8335(2) 0.139(3) Uani 0.838(13) 1 d D U P D 1
F13 F 0.1528(7) 0.2463(3) 1.1318(2) 0.164(3) Uani 0.865(12) 1 d D U P E 1
F14 F 0.0482(9) 0.30860(19) 1.1344(2) 0.147(3) Uani 0.865(12) 1 d D U P E 1
F15 F -0.0347(8) 0.2403(3) 1.12381(19) 0.156(3) Uani 0.865(12) 1 d D U P E 1
F16 F 0.616(2) 0.2675(4) 1.0996(8) 0.131(6) Uani 0.39(2) 1 d D U P F 1
F17 F 0.520(2) 0.3297(11) 1.1280(8) 0.148(7) Uani 0.39(2) 1 d D U P F 1
F18 F 0.6920(11) 0.3343(6) 1.0975(6) 0.106(4) Uani 0.39(2) 1 d D U P F 1
O7 O 0.2676(3) 0.26210(14) 0.90704(12) 0.0778(9) Uani 1 1 d . . . . .
O8 O 0.3264(4) 0.22903(14) 0.99745(13) 0.0849(10) Uani 1 1 d . . . . .
O9 O 0.1591(3) 0.29856(14) 1.04948(12) 0.0788(10) Uani 1 1 d . . . . .
O10 O 0.0610(3) 0.28269(14) 0.95921(11) 0.0742(9) Uani 1 1 d . . . . .
O11 O 0.4103(3) 0.31922(14) 1.04225(12) 0.0815(10) Uani 1 1 d . . . . .
O12 O 0.4451(3) 0.33066(14) 0.94665(11) 0.0723(9) Uani 1 1 d . . . . .
N5 N 0.1839(3) 0.37088(14) 0.91428(13) 0.0588(9) Uani 1 1 d . . . . .
N6 N 0.2257(3) 0.39680(15) 1.00644(13) 0.0656(10) Uani 1 1 d . . . . .
N7 N 0.0518(5) 0.5335(2) 0.87361(18) 0.0920(14) Uani 1 1 d . . . . .
N8 N 0.1043(4) 0.56225(18) 0.96942(19) 0.0896(14) Uani 1 1 d . . . . .
C45 C 0.2938(6) 0.2099(2) 0.8442(2) 0.0964(14) Uani 1 1 d D U . . .
C46 C 0.3031(5) 0.2203(2) 0.89733(18) 0.0723(13) Uani 1 1 d . . . . .
C47 C 0.3508(5) 0.1848(2) 0.9280(2) 0.0814(15) Uani 1 1 d . . . . .
H47 H 0.373744 0.155077 0.915385 0.098 Uiso 1 1 calc R . . . .
C48 C 0.3657(5) 0.19193(19) 0.9771(2) 0.0752(14) Uani 1 1 d . . . . .
C49 C 0.4358(5) 0.15643(19) 1.0088(2) 0.0822(15) Uani 1 1 d . . . . .
C50 C 0.4576(6) 0.1090(2) 0.9946(3) 0.101(2) Uani 1 1 d . . . . .
H50 H 0.426425 0.097325 0.965359 0.121 Uiso 1 1 calc R . . . .
C51 C 0.5286(8) 0.0791(3) 1.0261(4) 0.124(3) Uani 1 1 d . . . . .
H51 H 0.541994 0.046798 1.017946 0.149 Uiso 1 1 calc R . . . .
C52 C 0.5770(10) 0.0963(4) 1.0675(4) 0.151(4) Uani 1 1 d . . . . .
H52 H 0.625345 0.076237 1.087348 0.181 Uiso 1 1 calc R . . . .
C53 C 0.5556(11) 0.1429(4) 1.0805(3) 0.179(5) Uani 1 1 d . . . . .
H53 H 0.590431 0.154995 1.109051 0.215 Uiso 1 1 calc R . . . .
C54 C 0.4815(8) 0.1726(3) 1.0513(3) 0.128(3) Uani 1 1 d . . . . .
H54 H 0.463275 0.203995 1.061225 0.153 Uiso 1 1 calc R . . . .
C55 C 0.0588(7) 0.2670(2) 1.1125(2) 0.0986(15) Uani 1 1 d D U . . .
C56 C 0.0687(5) 0.27413(18) 1.05901(16) 0.0687(12) Uani 1 1 d . . . . .
C57 C -0.0192(5) 0.25429(19) 1.02881(19) 0.0786(14) Uani 1 1 d . . . . .
H57 H -0.081147 0.236754 1.041686 0.094 Uiso 1 1 calc R . . . .
C58 C -0.0199(4) 0.25926(17) 0.97899(17) 0.0659(12) Uani 1 1 d . . . . .
C59 C -0.1161(4) 0.23654(18) 0.94701(19) 0.0709(13) Uani 1 1 d . . . . .
C60 C -0.2194(6) 0.2158(2) 0.9641(3) 0.1001(19) Uani 1 1 d . . . . .
H60 H -0.230413 0.216135 0.996624 0.120 Uiso 1 1 calc R . . . .
C61 C -0.3065(7) 0.1947(3) 0.9328(3) 0.124(3) Uani 1 1 d . . . . .
H61 H -0.376601 0.181754 0.944325 0.149 Uiso 1 1 calc R . . . .
C62 C -0.2893(8) 0.1930(3) 0.8859(3) 0.137(3) Uani 1 1 d . . . . .
H62 H -0.346678 0.178045 0.865281 0.164 Uiso 1 1 calc R . . . .
C63 C -0.1889(8) 0.2129(3) 0.8684(3) 0.137(3) Uani 1 1 d . . . . .
H63 H -0.177883 0.211780 0.835936 0.165 Uiso 1 1 calc R . . . .
C64 C -0.1036(6) 0.2347(3) 0.8990(2) 0.105(2) Uani 1 1 d . . . . .
H64 H -0.035652 0.248660 0.886738 0.126 Uiso 1 1 calc R . . . .
C65 C 0.5807(6) 0.3126(2) 1.0949(2) 0.0951(13) Uani 1 1 d D U . . .
C66 C 0.5231(5) 0.31992(19) 1.04431(19) 0.0743(14) Uani 1 1 d . . . . .
C67 C 0.5976(5) 0.3267(2) 1.0081(2) 0.0831(15) Uani 1 1 d . . . . .
H67 H 0.680704 0.327329 1.015314 0.100 Uiso 1 1 calc R . . . .
C68 C 0.5547(4) 0.33285(19) 0.96050(19) 0.0694(12) Uani 1 1 d . . . . .
C69 C 0.6414(4) 0.34236(19) 0.92321(19) 0.0696(12) Uani 1 1 d . . . . .
C70 C 0.7530(5) 0.3644(2) 0.9334(2) 0.0896(17) Uani 1 1 d . . . . .
H70 H 0.777075 0.372615 0.964643 0.108 Uiso 1 1 calc R . . . .
C71 C 0.8275(5) 0.3741(3) 0.8976(3) 0.113(2) Uani 1 1 d . . . . .
H71 H 0.899992 0.390475 0.904457 0.136 Uiso 1 1 calc R . . . .
C72 C 0.7973(6) 0.3603(3) 0.8524(3) 0.123(3) Uani 1 1 d . . . . .
H72 H 0.849819 0.366394 0.828519 0.148 Uiso 1 1 calc R . . . .
C73 C 0.6893(6) 0.3373(3) 0.8416(2) 0.110(2) Uani 1 1 d . . . . .
H73 H 0.668683 0.327597 0.810514 0.132 Uiso 1 1 calc R . . . .
C74 C 0.6118(5) 0.3286(2) 0.8766(2) 0.0864(16) Uani 1 1 d . . . . .
H74 H 0.538337 0.313192 0.868995 0.104 Uiso 1 1 calc R . . . .
C75 C 0.1634(4) 0.3581(2) 0.86890(16) 0.0683(12) Uani 1 1 d . . . . .
H75 H 0.179294 0.325994 0.860621 0.082 Uiso 1 1 calc R . . . .
C76 C 0.1199(5) 0.3896(2) 0.83292(17) 0.0750(14) Uani 1 1 d . . . . .
H76 H 0.107694 0.378925 0.801606 0.090 Uiso 1 1 calc R . . . .
C77 C 0.0957(4) 0.4366(2) 0.84528(17) 0.0712(13) Uani 1 1 d . . . . .
H77 H 0.065593 0.458469 0.822213 0.085 Uiso 1 1 calc R . . . .
C78 C 0.1160(4) 0.45204(19) 0.89262(16) 0.0627(11) Uani 1 1 d . . . . .
C79 C 0.1613(4) 0.41754(17) 0.92605(15) 0.0568(10) Uani 1 1 d . . . . .
C80 C 0.0953(4) 0.5019(2) 0.9075(2) 0.0735(13) Uani 1 1 d . . . . .
C81 C 0.1209(4) 0.51584(19) 0.9543(2) 0.0722(13) Uani 1 1 d . . . . .
C82 C 0.1655(4) 0.48027(18) 0.98949(18) 0.0666(12) Uani 1 1 d . . . . .
C83 C 0.1847(4) 0.43173(17) 0.97566(16) 0.0591(11) Uani 1 1 d . . . . .
C84 C 0.1899(5) 0.4918(2) 1.0375(2) 0.0807(15) Uani 1 1 d . . . . .
H84 H 0.178025 0.523514 1.047979 0.097 Uiso 1 1 calc R . . . .
C85 C 0.2308(6) 0.4572(2) 1.0688(2) 0.0894(17) Uani 1 1 d . . . . .
H85 H 0.247587 0.464611 1.100727 0.107 Uiso 1 1 calc R . . . .
C86 C 0.2470(5) 0.4101(2) 1.05175(18) 0.0796(15) Uani 1 1 d . . . . .
H86 H 0.274432 0.386375 1.073422 0.095 Uiso 1 1 calc R . . . .
C87 C 0.0372(6) 0.5780(3) 0.8883(3) 0.110(2) Uani 1 1 d . . . . .
H87 H 0.007662 0.601134 0.866393 0.132 Uiso 1 1 calc R . . . .
C88 C 0.0642(6) 0.5927(3) 0.9360(3) 0.113(2) Uani 1 1 d . . . . .
H88 H 0.053145 0.625268 0.943940 0.135 Uiso 1 1 calc R . . . .
F9A F 0.402(2) 0.3139(6) 0.7592(6) 0.150(7) Uani 0.410(17) 1 d D U P C 2
F8A F 0.5252(10) 0.3450(5) 0.7176(7) 0.144(6) Uani 0.410(17) 1 d D U P C 2
F7A F 0.3620(16) 0.3243(5) 0.6871(5) 0.129(6) Uani 0.410(17) 1 d D U P C 2
F18A F 0.5432(17) 0.3466(4) 1.1239(5) 0.122(4) Uani 0.61(2) 1 d D U P F 2
F16A F 0.6957(8) 0.3113(9) 1.0999(6) 0.188(6) Uani 0.61(2) 1 d D U P F 2
F17A F 0.5395(18) 0.2723(4) 1.1147(4) 0.133(4) Uani 0.61(2) 1 d D U P F 2
F14A F -0.042(3) 0.2866(15) 1.1236(12) 0.132(12) Uani 0.135(12) 1 d D U P E 2
F13A F 0.145(3) 0.2890(16) 1.1383(13) 0.145(13) Uani 0.135(12) 1 d D U P E 2
F15A F 0.060(4) 0.2226(6) 1.1269(11) 0.107(9) Uani 0.135(12) 1 d D U P E 2
F12A F 0.192(3) 0.1870(13) 0.8310(14) 0.136(11) Uani 0.162(13) 1 d D U P D 2
F10A F 0.360(3) 0.1886(14) 0.8157(13) 0.164(12) Uani 0.162(13) 1 d D U P D 2
F11A F 0.267(4) 0.2479(8) 0.8168(9) 0.111(8) Uani 0.162(13) 1 d D U P D 2
F3A F -0.172(4) 0.3502(15) 0.7420(9) 0.141(10) Uani 0.138(13) 1 d D U P A 2
F1A F -0.075(4) 0.3377(14) 0.6824(16) 0.158(12) Uani 0.138(13) 1 d D U P A 2
F2A F -0.231(3) 0.3796(12) 0.6763(14) 0.136(10) Uani 0.138(13) 1 d D U P A 2
F5A F 0.629(3) 0.4873(10) 0.6614(11) 0.105(6) Uani 0.29(5) 1 d D U P B 2
F6A F 0.636(3) 0.5621(10) 0.6499(17) 0.116(7) Uani 0.29(5) 1 d D U P B 2
F4A F 0.534(4) 0.5181(12) 0.6036(5) 0.090(6) Uani 0.29(5) 1 d D U P B 2

loop_
_atom_site_aniso_label
_atom_site_aniso_U_11
_atom_site_aniso_U_22
_atom_site_aniso_U_33
_atom_site_aniso_U_23
_atom_site_aniso_U_13
_atom_site_aniso_U_12
Eu1 0.06479(14) 0.05057(12) 0.05201(12) 0.00082(9) -0.00503(10) 0.00040(10)
F1 0.230(9) 0.164(7) 0.159(5) -0.065(4) -0.004(4) -0.077(6)
F2 0.154(5) 0.171(7) 0.294(12) -0.043(7) 0.053(6) -0.098(5)
F3 0.222(7) 0.094(4) 0.238(9) 0.013(4) 0.004(7) -0.058(4)
F4 0.065(6) 0.120(3) 0.160(6) -0.007(3) 0.017(5) 0.027(3)
F5 0.061(3) 0.148(5) 0.109(7) -0.040(6) 0.001(4) -0.014(3)
F6 0.072(7) 0.209(10) 0.086(2) -0.015(3) 0.012(3) -0.023(5)
F7 0.171(6) 0.083(5) 0.253(17) -0.022(7) -0.043(7) -0.010(4)
F8 0.266(17) 0.169(11) 0.116(5) -0.015(6) 0.043(8) 0.098(11)
F9 0.200(10) 0.109(8) 0.150(7) -0.040(5) -0.078(8) 0.086(8)
O1 0.106(3) 0.071(2) 0.104(3) -0.006(2) 0.024(2) -0.016(2)
O2 0.0611(19) 0.083(2) 0.069(2) -0.0069(17) 0.0069(16) -0.0030(17)
O3 0.0677(19) 0.0673(19) 0.070(2) -0.0145(16) 0.0013(16) -0.0029(16)
O4 0.0628(18) 0.0520(17) 0.079(2) -0.0035(15) 0.0028(16) -0.0049(15)
O5 0.108(3) 0.061(2) 0.070(2) -0.0074(16) -0.025(2) 0.0191(19)
O6 0.080(2) 0.0605(18) 0.0581(18) 0.0014(15) -0.0100(16) 0.0049(16)
N1 0.083(3) 0.062(2) 0.057(2) -0.0043(18) -0.0055(19) 0.004(2)
N2 0.080(3) 0.073(3) 0.057(2) -0.0047(19) -0.0068(19) 0.017(2)
N3 0.093(4) 0.136(5) 0.079(3) -0.009(3) -0.014(3) -0.036(3)
N4 0.072(3) 0.147(5) 0.067(3) 0.015(3) -0.009(2) -0.012(3)
C1 0.148(5) 0.112(5) 0.144(5) -0.015(4) 0.023(4) -0.059(4)
C2 0.098(4) 0.082(4) 0.075(4) 0.002(3) 0.005(3) -0.026(3)
C3 0.071(3) 0.104(5) 0.092(4) 0.004(4) 0.000(3) -0.021(3)
C4 0.066(3) 0.096(4) 0.047(2) 0.007(2) -0.004(2) -0.006(3)
C5 0.056(3) 0.121(5) 0.051(3) 0.004(3) -0.001(2) -0.003(3)
C6 0.079(4) 0.156(7) 0.093(5) 0.008(4) 0.021(4) -0.001(4)
C7 0.086(5) 0.215(11) 0.100(5) 0.009(7) 0.028(4) 0.010(6)
C8 0.099(6) 0.181(9) 0.083(5) -0.017(5) 0.008(4) 0.054(6)
C9 0.125(6) 0.137(6) 0.097(5) -0.037(5) 0.005(4) 0.021(5)
C10 0.079(4) 0.122(5) 0.092(4) -0.025(4) 0.017(3) 0.010(4)
C11 0.054(2) 0.108(3) 0.084(2) -0.027(2) 0.000(2) 0.0041(18)
C12 0.061(3) 0.067(3) 0.057(3) -0.006(2) -0.007(2) 0.003(2)
C13 0.059(3) 0.070(3) 0.081(3) -0.015(3) 0.001(2) -0.006(2)
C14 0.067(3) 0.051(2) 0.060(3) 0.004(2) -0.001(2) -0.002(2)
C15 0.079(3) 0.059(3) 0.060(3) 0.000(2) 0.004(2) 0.002(2)
C16 0.103(5) 0.088(4) 0.116(5) -0.035(4) 0.033(4) -0.005(3)
C17 0.134(7) 0.120(6) 0.143(7) -0.053(5) 0.038(5) 0.005(5)
C18 0.168(8) 0.068(4) 0.104(5) -0.019(4) -0.003(5) 0.019(5)
C19 0.154(7) 0.066(4) 0.123(6) -0.014(4) -0.004(5) -0.020(4)
C20 0.103(4) 0.060(3) 0.095(4) -0.007(3) 0.004(3) -0.012(3)
C21 0.111(3) 0.077(3) 0.096(3) -0.011(2) -0.012(3) 0.031(3)
C22 0.068(3) 0.058(3) 0.073(3) 0.001(2) 0.003(2) 0.000(2)
C23 0.075(3) 0.073(3) 0.067(3) -0.001(2) -0.010(2) 0.015(3)
C24 0.056(2) 0.068(3) 0.056(3) 0.007(2) -0.001(2) -0.004(2)
C25 0.052(2) 0.072(3) 0.059(3) -0.001(2) -0.001(2) -0.009(2)
C26 0.100(4) 0.097(4) 0.068(3) -0.009(3) -0.023(3) 0.020(3)
C27 0.137(6) 0.118(5) 0.074(4) -0.007(4) -0.034(4) 0.025(5)
C28 0.103(5) 0.127(6) 0.069(4) -0.024(4) -0.019(3) -0.008(4)
C29 0.090(4) 0.083(4) 0.091(4) -0.021(3) 0.007(3) -0.008(3)
C30 0.067(3) 0.079(3) 0.071(3) -0.004(3) 0.005(2) -0.006(3)
C31 0.100(4) 0.065(3) 0.070(3) -0.009(3) -0.005(3) 0.010(3)
C32 0.132(5) 0.074(4) 0.079(4) -0.014(3) -0.003(4) 0.008(4)
C33 0.122(5) 0.087(4) 0.069(3) -0.014(3) -0.007(3) -0.028(4)
C34 0.085(4) 0.078(3) 0.064(3) -0.006(3) 0.005(3) -0.018(3)
C35 0.070(3) 0.074(3) 0.054(3) 0.002(2) 0.003(2) -0.014(2)
C36 0.067(3) 0.112(5) 0.060(3) -0.009(3) 0.001(2) -0.030(3)
C37 0.056(3) 0.106(4) 0.063(3) 0.009(3) -0.003(2) -0.019(3)
C38 0.067(3) 0.100(4) 0.058(3) 0.011(3) 0.000(2) 0.003(3)
C39 0.066(3) 0.075(3) 0.054(3) 0.004(2) 0.001(2) -0.003(2)
C40 0.074(3) 0.118(5) 0.080(4) 0.012(3) -0.004(3) 0.030(3)
C41 0.115(5) 0.113(5) 0.081(4) -0.011(4) -0.016(4) 0.050(4)
C42 0.097(4) 0.095(4) 0.073(3) -0.011(3) -0.012(3) 0.039(3)
C43 0.100(5) 0.159(7) 0.071(4) -0.011(4) -0.016(4) -0.049(5)
C44 0.085(4) 0.173(8) 0.070(4) 0.009(4) -0.015(3) -0.034(5)
Eu2 0.05456(13) 0.07037(15) 0.05359(13) 0.00235(10) 0.00408(9) 0.00142(11)
F10 0.228(8) 0.153(5) 0.091(4) -0.005(3) 0.067(5) -0.046(6)
F11 0.153(4) 0.275(11) 0.094(5) -0.063(7) -0.024(4) 0.045(5)
F12 0.237(8) 0.103(3) 0.081(4) -0.021(3) 0.032(4) 0.022(4)
F13 0.215(6) 0.195(8) 0.080(3) 0.040(4) -0.004(4) 0.038(5)
F14 0.266(9) 0.103(3) 0.078(3) -0.027(2) 0.053(5) -0.017(4)
F15 0.227(6) 0.164(6) 0.083(3) 0.011(4) 0.050(4) -0.077(5)
F16 0.154(13) 0.105(4) 0.127(11) 0.023(6) -0.038(10) 0.021(5)
F17 0.134(10) 0.212(18) 0.096(7) -0.010(11) -0.014(6) 0.042(12)
F18 0.109(4) 0.124(8) 0.077(7) 0.005(6) -0.051(5) -0.006(5)
O7 0.085(2) 0.082(2) 0.067(2) -0.0037(18) 0.0099(17) 0.0048(19)
O8 0.111(3) 0.075(2) 0.070(2) 0.0002(18) 0.012(2) 0.012(2)
O9 0.079(2) 0.102(3) 0.0563(19) -0.0038(18) 0.0082(17) -0.012(2)
O10 0.0632(19) 0.101(3) 0.0593(19) 0.0095(18) 0.0073(15) -0.0177(18)
O11 0.068(2) 0.109(3) 0.067(2) 0.0014(19) -0.0051(17) 0.009(2)
O12 0.0469(17) 0.102(3) 0.068(2) 0.0104(18) 0.0010(14) -0.0022(16)
N5 0.0476(19) 0.071(2) 0.058(2) 0.0009(18) 0.0033(16) -0.0031(17)
N6 0.060(2) 0.081(3) 0.055(2) 0.0025(19) -0.0011(17) 0.0061(19)
N7 0.091(3) 0.090(3) 0.095(4) 0.019(3) 0.006(3) 0.025(3)
N8 0.083(3) 0.072(3) 0.114(4) -0.002(3) 0.000(3) 0.006(2)
C45 0.127(4) 0.090(3) 0.073(4) -0.005(2) 0.015(2) -0.001(3)
C46 0.068(3) 0.082(4) 0.069(3) -0.011(3) 0.016(2) -0.011(3)
C47 0.090(4) 0.069(3) 0.086(4) -0.003(3) 0.013(3) 0.000(3)
C48 0.077(3) 0.067(3) 0.084(4) -0.001(3) 0.018(3) -0.009(3)
C49 0.092(4) 0.057(3) 0.099(4) 0.012(3) 0.024(3) -0.002(3)
C50 0.091(4) 0.079(4) 0.136(6) 0.006(4) 0.032(4) 0.000(3)
C51 0.120(6) 0.070(4) 0.190(9) 0.032(5) 0.066(6) 0.016(4)
C52 0.198(10) 0.103(7) 0.150(8) 0.048(6) -0.003(7) 0.031(6)
C53 0.288(14) 0.114(7) 0.129(7) 0.039(6) -0.041(8) 0.040(8)
C54 0.196(9) 0.099(5) 0.085(5) 0.008(4) -0.015(5) 0.008(5)
C55 0.162(4) 0.078(3) 0.058(3) 0.003(2) 0.025(3) -0.010(3)
C56 0.092(4) 0.061(3) 0.055(3) 0.001(2) 0.017(3) 0.005(3)
C57 0.091(4) 0.074(3) 0.074(3) 0.001(3) 0.021(3) -0.021(3)
C58 0.069(3) 0.063(3) 0.067(3) 0.003(2) 0.014(2) 0.005(2)
C59 0.061(3) 0.067(3) 0.084(4) -0.002(3) 0.011(2) -0.008(2)
C60 0.087(4) 0.109(5) 0.106(5) -0.001(4) 0.021(4) -0.026(4)
C61 0.089(5) 0.150(7) 0.136(7) -0.015(5) 0.017(5) -0.048(5)
C62 0.112(6) 0.169(8) 0.128(7) -0.023(6) -0.001(5) -0.058(6)
C63 0.134(7) 0.185(9) 0.091(5) -0.022(5) -0.009(5) -0.052(6)
C64 0.095(4) 0.137(6) 0.085(4) -0.007(4) 0.012(3) -0.038(4)
C65 0.102(3) 0.101(3) 0.078(3) 0.008(2) -0.028(3) 0.008(3)
C66 0.073(3) 0.074(3) 0.073(3) -0.002(3) -0.014(3) 0.013(3)
C67 0.065(3) 0.108(4) 0.075(3) 0.000(3) -0.011(3) 0.010(3)
C68 0.056(3) 0.072(3) 0.080(3) 0.002(3) 0.000(2) 0.004(2)
C69 0.049(2) 0.080(3) 0.080(3) 0.002(3) 0.005(2) 0.007(2)
C70 0.064(3) 0.113(5) 0.091(4) -0.006(3) 0.003(3) -0.018(3)
C71 0.059(3) 0.159(7) 0.124(6) 0.000(5) 0.016(4) -0.030(4)
C72 0.072(4) 0.189(8) 0.112(6) 0.000(5) 0.025(4) -0.014(5)
C73 0.075(4) 0.166(7) 0.089(4) -0.012(4) 0.011(3) -0.008(4)
C74 0.055(3) 0.114(5) 0.089(4) -0.004(3) 0.000(3) -0.006(3)
C75 0.067(3) 0.082(3) 0.056(3) 0.000(2) 0.004(2) -0.002(2)
C76 0.070(3) 0.104(4) 0.051(3) 0.001(3) 0.000(2) -0.009(3)
C77 0.052(3) 0.101(4) 0.060(3) 0.022(3) 0.003(2) 0.001(3)
C78 0.046(2) 0.080(3) 0.061(3) 0.011(2) 0.0030(19) -0.003(2)
C79 0.040(2) 0.072(3) 0.058(2) 0.002(2) 0.0072(18) -0.0073(19)
C80 0.049(2) 0.087(4) 0.085(4) 0.019(3) 0.005(2) 0.003(2)
C81 0.058(3) 0.069(3) 0.089(4) 0.006(3) 0.005(3) 0.003(2)
C82 0.051(2) 0.075(3) 0.073(3) -0.005(3) 0.002(2) -0.004(2)
C83 0.045(2) 0.072(3) 0.061(3) 0.003(2) 0.0060(19) -0.003(2)
C84 0.078(3) 0.077(4) 0.086(4) -0.013(3) -0.005(3) 0.005(3)
C85 0.099(4) 0.098(4) 0.069(3) -0.016(3) -0.011(3) 0.007(3)
C86 0.094(4) 0.086(4) 0.057(3) -0.004(3) -0.009(3) 0.015(3)
C87 0.110(5) 0.098(5) 0.120(6) 0.032(4) -0.005(4) 0.023(4)
C88 0.106(5) 0.080(4) 0.151(7) 0.011(5) 0.005(5) 0.019(4)
F9A 0.221(18) 0.089(8) 0.142(7) 0.022(6) 0.027(10) 0.046(11)
F8A 0.117(4) 0.146(10) 0.171(17) -0.032(10) 0.019(6) 0.043(5)
F7A 0.167(12) 0.076(8) 0.136(7) -0.043(7) -0.043(8) 0.050(8)
F18A 0.186(9) 0.110(5) 0.068(4) -0.002(3) -0.004(4) -0.012(5)
F16A 0.100(3) 0.324(19) 0.134(8) 0.066(12) -0.031(4) 0.023(5)
F17A 0.188(10) 0.118(4) 0.085(5) 0.028(4) -0.044(6) -0.020(6)
F14A 0.197(11) 0.13(2) 0.074(19) 0.014(18) 0.047(12) 0.030(15)
F13A 0.214(18) 0.13(2) 0.087(18) -0.010(19) 0.002(16) -0.044(16)
F15A 0.18(2) 0.081(5) 0.068(15) 0.010(7) 0.058(17) -0.002(6)
F12A 0.172(11) 0.161(19) 0.071(16) 0.015(17) -0.009(12) -0.055(13)
F10A 0.22(2) 0.136(19) 0.145(19) 0.004(13) 0.090(19) 0.037(17)
F11A 0.143(19) 0.113(10) 0.079(12) 0.011(9) 0.019(13) 0.006(9)
F3A 0.14(2) 0.12(2) 0.155(13) -0.006(12) 0.020(12) -0.073(17)
F1A 0.17(2) 0.141(16) 0.16(2) -0.042(16) 0.01(2) -0.042(15)
F2A 0.163(11) 0.102(19) 0.142(18) -0.041(15) 0.007(12) -0.060(12)
F5A 0.051(10) 0.140(8) 0.125(11) 0.005(8) 0.020(9) 0.021(7)
F6A 0.097(11) 0.136(7) 0.118(17) -0.052(9) 0.027(10) -0.033(8)
F4A 0.058(12) 0.131(14) 0.081(3) -0.027(5) 0.012(4) -0.008(8)

loop_
_atom_type_symbol
_atom_type_description
_atom_type_scat_dispersion_real
_atom_type_scat_dispersion_imag
_atom_type_scat_source
C C 0.0033 0.0016 'International Tables Vol C Tables 4.2.6.8 and 6.1.1.4'
H H 0.0000 0.0000 'International Tables Vol C Tables 4.2.6.8 and 6.1.1.4'
Eu Eu -0.1578 3.6682 'International Tables Vol C Tables 4.2.6.8 and 6.1.1.4'
F F 0.0171 0.0103 'International Tables Vol C Tables 4.2.6.8 and 6.1.1.4'
N N 0.0061 0.0033 'International Tables Vol C Tables 4.2.6.8 and 6.1.1.4'
O O 0.0106 0.0060 'International Tables Vol C Tables 4.2.6.8 and 6.1.1.4'

loop_
_geom_angle_atom_site_label_1
_geom_angle_atom_site_label_2
_geom_angle_atom_site_label_3
_geom_angle
_geom_angle_site_symmetry_1
_geom_angle_site_symmetry_3
_geom_angle_publ_flag
O1 Eu1 O2 70.10(13) . . ?
O1 Eu1 O3 144.87(13) . . ?
O1 Eu1 O4 143.80(13) . . ?
O1 Eu1 O5 74.65(15) . . ?
O1 Eu1 N1 71.52(14) . . ?
O1 Eu1 N2 92.62(15) . . ?
O2 Eu1 N1 119.56(12) . . ?
O2 Eu1 N2 74.53(12) . . ?
O3 Eu1 O2 144.79(11) . . ?
O3 Eu1 O4 71.20(11) . . ?
O3 Eu1 N1 81.68(12) . . ?
O3 Eu1 N2 94.78(13) . . ?
O4 Eu1 O2 73.70(11) . . ?
O4 Eu1 N1 128.71(12) . . ?
O4 Eu1 N2 77.00(12) . . ?
O5 Eu1 O2 131.80(13) . . ?
O5 Eu1 O3 77.53(13) . . ?
O5 Eu1 O4 134.01(12) . . ?
O5 Eu1 N1 76.93(12) . . ?
O5 Eu1 N2 139.46(12) . . ?
O6 Eu1 O1 101.25(14) . . ?
O6 Eu1 O2 84.15(11) . . ?
O6 Eu1 O3 89.70(12) . . ?
O6 Eu1 O4 75.39(11) . . ?
O6 Eu1 O5 71.53(11) . . ?
O6 Eu1 N1 148.41(12) . . ?
O6 Eu1 N2 148.89(12) . . ?
N2 Eu1 N1 62.55(12) . . ?
C2 O1 Eu1 135.4(4) . . ?
C4 O2 Eu1 139.0(3) . . ?
C12 O3 Eu1 130.2(3) . . ?
C14 O4 Eu1 134.4(3) . . ?
C22 O5 Eu1 135.2(3) . . ?
C24 O6 Eu1 139.2(3) . . ?
C31 N1 Eu1 122.5(3) . . ?
C31 N1 C35 117.3(4) . . ?
C35 N1 Eu1 118.6(3) . . ?
C39 N2 Eu1 119.9(3) . . ?
C42 N2 Eu1 121.3(3) . . ?
C42 N2 C39 118.0(4) . . ?
C43 N3 C36 113.7(7) . . ?
C44 N4 C37 115.8(7) . . ?
F1 C1 F2 105.3(8) . . ?
F1 C1 F3 107.2(8) . . ?
F1 C1 C2 111.6(7) . . ?
F2 C1 C2 114.5(8) . . ?
F3 C1 F2 106.2(8) . . ?
F3 C1 C2 111.5(7) . . ?
F3A C1 C2 112.6(19) . . ?
F3A C1 F1A 105.8(17) . . ?
F3A C1 F2A 105.4(16) . . ?
F1A C1 C2 120(2) . . ?
F1A C1 F2A 104.7(16) . . ?
F2A C1 C2 107.7(17) . . ?
O1 C2 C1 113.0(6) . . ?
O1 C2 C3 128.3(6) . . ?
C3 C2 C1 118.8(6) . . ?
C2 C3 H3 118.6 . . ?
C2 C3 C4 122.8(5) . . ?
C4 C3 H3 118.6 . . ?
O2 C4 C3 121.8(5) . . ?
O2 C4 C5 117.5(5) . . ?
C3 C4 C5 120.7(5) . . ?
C6 C5 C4 123.6(6) . . ?
C10 C5 C4 118.2(5) . . ?
C10 C5 C6 118.2(6) . . ?
C5 C6 H6 119.7 . . ?
C7 C6 C5 120.6(8) . . ?
C7 C6 H6 119.7 . . ?
C6 C7 H7 119.3 . . ?
C8 C7 C6 121.4(8) . . ?
C8 C7 H7 119.3 . . ?
C7 C8 H8 120.3 . . ?
C7 C8 C9 119.4(8) . . ?
C9 C8 H8 120.3 . . ?
C8 C9 H9 120.5 . . ?
C8 C9 C10 119.1(8) . . ?
C10 C9 H9 120.5 . . ?
C5 C10 C9 121.4(7) . . ?
C5 C10 H10 119.3 . . ?
C9 C10 H10 119.3 . . ?
F4 C11 C12 106.5(8) . . ?
F5 C11 F4 104.5(6) . . ?
F5 C11 C12 113.9(7) . . ?
F6 C11 F4 107.6(8) . . ?
F6 C11 F5 108.3(8) . . ?
F6 C11 C12 115.3(9) . . ?
F5A C11 C12 127.1(17) . . ?
F5A C11 F6A 103.6(12) . . ?
F5A C11 F4A 101.3(14) . . ?
F6A C11 C12 116.4(14) . . ?
F6A C11 F4A 98.5(13) . . ?
F4A C11 C12 105.3(17) . . ?
O3 C12 C11 113.0(4) . . ?
O3 C12 C13 128.5(5) . . ?
C13 C12 C11 118.5(4) . . ?
C12 C13 H13 118.3 . . ?
C12 C13 C14 123.3(4) . . ?
C14 C13 H13 118.3 . . ?
O4 C14 C13 122.7(4) . . ?
O4 C14 C15 116.7(4) . . ?
C13 C14 C15 120.5(4) . . ?
C16 C15 C14 118.5(5) . . ?
C16 C15 C20 118.0(5) . . ?
C20 C15 C14 123.4(5) . . ?
C15 C16 H16 119.9 . . ?
C15 C16 C17 120.2(7) . . ?
C17 C16 H16 119.9 . . ?
C16 C17 H17 119.3 . . ?
C18 C17 C16 121.3(7) . . ?
C18 C17 H17 119.3 . . ?
C17 C18 H18 120.7 . . ?
C19 C18 C17 118.7(7) . . ?
C19 C18 H18 120.7 . . ?
C18 C19 H19 119.5 . . ?
C18 C19 C20 120.9(7) . . ?
C20 C19 H19 119.5 . . ?
C15 C20 C19 120.8(6) . . ?
C15 C20 H20 119.6 . . ?
C19 C20 H20 119.6 . . ?
F7 C21 C22 108.6(7) . . ?
F8 C21 F7 106.0(8) . . ?
F8 C21 F9 109.1(8) . . ?
F8 C21 C22 113.5(7) . . ?
F9 C21 F7 104.5(8) . . ?
F9 C21 C22 114.4(7) . . ?
F9A C21 C22 111.0(9) . . ?
F9A C21 F8A 103.3(9) . . ?
F8A C21 C22 110.0(8) . . ?
F7A C21 C22 116.2(7) . . ?
F7A C21 F9A 110.4(10) . . ?
F7A C21 F8A 105.0(9) . . ?
O5 C22 C21 112.7(4) . . ?
O5 C22 C23 127.9(5) . . ?
C23 C22 C21 119.5(5) . . ?
C22 C23 H23 118.2 . . ?
C22 C23 C24 123.7(4) . . ?
C24 C23 H23 118.2 . . ?
O6 C24 C23 122.4(4) . . ?
O6 C24 C25 116.3(4) . . ?
C23 C24 C25 121.3(4) . . ?
C26 C25 C24 122.6(5) . . ?
C30 C25 C24 119.0(4) . . ?
C30 C25 C26 118.4(5) . . ?
C25 C26 H26 119.5 . . ?
C27 C26 C25 121.0(6) . . ?
C27 C26 H26 119.5 . . ?
C26 C27 H27 120.2 . . ?
C28 C27 C26 119.6(6) . . ?
C28 C27 H27 120.2 . . ?
C27 C28 H28 119.4 . . ?
C27 C28 C29 121.2(6) . . ?
C29 C28 H28 119.4 . . ?
C28 C29 H29 120.6 . . ?
C28 C29 C30 118.7(6) . . ?
C30 C29 H29 120.6 . . ?
C25 C30 C29 121.0(5) . . ?
C25 C30 H30 119.5 . . ?
C29 C30 H30 119.5 . . ?
N1 C31 H31 117.8 . . ?
N1 C31 C32 124.4(5) . . ?
C32 C31 H31 117.8 . . ?
C31 C32 H32 121.1 . . ?
C33 C32 C31 117.7(6) . . ?
C33 C32 H32 121.1 . . ?
C32 C33 H33 120.0 . . ?
C32 C33 C34 120.1(5) . . ?
C34 C33 H33 120.0 . . ?
C33 C34 C35 117.7(5) . . ?
C33 C34 C36 123.4(5) . . ?
C35 C34 C36 118.9(5) . . ?
N1 C35 C34 122.7(5) . . ?
N1 C35 C39 117.4(4) . . ?
C34 C35 C39 119.8(5) . . ?
N3 C36 C34 116.0(6) . . ?
N3 C36 C37 122.9(6) . . ?
C37 C36 C34 120.9(5) . . ?
N4 C37 C36 122.4(5) . . ?
N4 C37 C38 117.7(6) . . ?
C36 C37 C38 120.0(5) . . ?
C39 C38 C37 120.1(5) . . ?
C40 C38 C37 122.4(5) . . ?
C40 C38 C39 117.6(5) . . ?
N2 C39 C35 117.6(4) . . ?
N2 C39 C38 122.0(5) . . ?
C38 C39 C35 120.3(5) . . ?
C38 C40 H40 119.8 . . ?
C41 C40 C38 120.5(5) . . ?
C41 C40 H40 119.8 . . ?
C40 C41 H41 120.8 . . ?
C40 C41 C42 118.5(6) . . ?
C42 C41 H41 120.8 . . ?
N2 C42 C41 123.3(6) . . ?
N2 C42 H42 118.4 . . ?
C41 C42 H42 118.4 . . ?
N3 C43 H43 118.2 . . ?
N3 C43 C44 123.5(6) . . ?
C44 C43 H43 118.2 . . ?
N4 C44 C43 121.6(7) . . ?
N4 C44 H44 119.2 . . ?
C43 C44 H44 119.2 . . ?
O7 Eu2 N5 77.64(12) . . ?
O7 Eu2 N6 139.78(12) . . ?
O8 Eu2 O7 70.98(12) . . ?
O8 Eu2 O9 82.28(13) . . ?
O8 Eu2 O10 93.00(14) . . ?
O8 Eu2 O11 76.03(14) . . ?
O8 Eu2 O12 93.79(13) . . ?
O8 Eu2 N5 148.59(12) . . ?
O8 Eu2 N6 148.71(12) . . ?
O9 Eu2 O7 134.07(13) . . ?
O9 Eu2 O11 74.23(12) . . ?
O9 Eu2 O12 145.05(12) . . ?
O9 Eu2 N5 120.41(12) . . ?
O9 Eu2 N6 76.24(13) . . ?
O10 Eu2 O7 73.92(12) . . ?
O10 Eu2 O9 70.89(12) . . ?
O10 Eu2 O11 144.54(12) . . ?
O10 Eu2 O12 144.04(11) . . ?
O10 Eu2 N5 76.67(11) . . ?
O10 Eu2 N6 101.00(12) . . ?
O11 Eu2 O7 130.34(13) . . ?
O11 Eu2 N5 128.37(13) . . ?
O11 Eu2 N6 76.40(12) . . ?
O12 Eu2 O7 75.10(12) . . ?
O12 Eu2 O11 71.14(12) . . ?
O12 Eu2 N5 79.29(11) . . ?
O12 Eu2 N6 91.06(13) . . ?
N6 Eu2 N5 62.60(12) . . ?
C46 O7 Eu2 134.2(3) . . ?
C48 O8 Eu2 139.5(4) . . ?
C56 O9 Eu2 132.2(3) . . ?
C58 O10 Eu2 137.1(3) . . ?
C66 O11 Eu2 133.3(3) . . ?
C68 O12 Eu2 137.3(3) . . ?
C75 N5 Eu2 121.5(3) . . ?
C75 N5 C79 117.6(4) . . ?
C79 N5 Eu2 120.9(3) . . ?
C83 N6 Eu2 121.6(3) . . ?
C86 N6 Eu2 121.5(3) . . ?
C86 N6 C83 116.8(4) . . ?
C87 N7 C80 115.0(6) . . ?
C88 N8 C81 114.8(6) . . ?
F10 C45 F11 108.8(7) . . ?
F10 C45 F12 104.0(6) . . ?
F10 C45 C46 111.3(6) . . ?
F11 C45 F12 107.3(7) . . ?
F11 C45 C46 111.9(6) . . ?
F12 C45 C46 113.1(5) . . ?
F12A C45 C46 111.8(19) . . ?
F10A C45 C46 135(2) . . ?
F10A C45 F12A 97.0(18) . . ?
F10A C45 F11A 96.7(16) . . ?
F11A C45 C46 115.2(14) . . ?
F11A C45 F12A 93.1(15) . . ?
O7 C46 C45 112.6(5) . . ?
O7 C46 C47 128.6(5) . . ?
C47 C46 C45 118.8(5) . . ?
C46 C47 H47 118.8 . . ?
C46 C47 C48 122.4(5) . . ?
C48 C47 H47 118.8 . . ?
O8 C48 C47 122.7(5) . . ?
O8 C48 C49 115.9(5) . . ?
C47 C48 C49 121.4(5) . . ?
C50 C49 C48 122.1(6) . . ?
C54 C49 C48 117.7(6) . . ?
C54 C49 C50 120.2(7) . . ?
C49 C50 H50 121.1 . . ?
C49 C50 C51 117.7(7) . . ?
C51 C50 H50 121.1 . . ?
C50 C51 H51 119.3 . . ?
C52 C51 C50 121.3(8) . . ?
C52 C51 H51 119.3 . . ?
C51 C52 H52 120.0 . . ?
C51 C52 C53 120.1(9) . . ?
C53 C52 H52 120.0 . . ?
C52 C53 H53 120.0 . . ?
C52 C53 C54 120.0(10) . . ?
C54 C53 H53 120.0 . . ?
C49 C54 C53 120.5(8) . . ?
C49 C54 H54 119.7 . . ?
C53 C54 H54 119.7 . . ?
F13 C55 F14 106.4(6) . . ?
F13 C55 F15 106.4(6) . . ?
F13 C55 C56 111.7(6) . . ?
F14 C55 F15 106.0(6) . . ?
F14 C55 C56 111.5(5) . . ?
F15 C55 C56 114.3(6) . . ?
F14A C55 C56 107.4(15) . . ?
F14A C55 F13A 106.4(14) . . ?
F13A C55 C56 113.2(19) . . ?
F15A C55 C56 115.6(14) . . ?
F15A C55 F14A 108.0(14) . . ?
F15A C55 F13A 105.8(14) . . ?
O9 C56 C55 112.8(5) . . ?
O9 C56 C57 129.1(5) . . ?
C57 C56 C55 118.1(5) . . ?
C56 C57 H57 118.6 . . ?
C56 C57 C58 122.8(5) . . ?
C58 C57 H57 118.6 . . ?
O10 C58 C57 121.9(5) . . ?
O10 C58 C59 116.7(4) . . ?
C57 C58 C59 121.5(5) . . ?
C60 C59 C58 122.4(5) . . ?
C64 C59 C58 120.1(5) . . ?
C64 C59 C60 117.6(5) . . ?
C59 C60 H60 119.9 . . ?
C59 C60 C61 120.3(7) . . ?
C61 C60 H60 119.9 . . ?
C60 C61 H61 120.0 . . ?
C62 C61 C60 120.0(7) . . ?
C62 C61 H61 120.0 . . ?
C61 C62 H62 119.6 . . ?
C61 C62 C63 120.7(7) . . ?
C63 C62 H62 119.6 . . ?
C62 C63 H63 120.2 . . ?
C62 C63 C64 119.6(7) . . ?
C64 C63 H63 120.2 . . ?
C59 C64 C63 121.8(6) . . ?
C59 C64 H64 119.1 . . ?
C63 C64 H64 119.1 . . ?
F16 C65 F18 98.2(12) . . ?
F16 C65 C66 108.8(9) . . ?
F17 C65 F16 116.6(14) . . ?
F17 C65 F18 108.4(15) . . ?
F17 C65 C66 115.0(14) . . ?
F18 C65 C66 108.2(8) . . ?
F18A C65 C66 110.5(9) . . ?
F18A C65 F17A 101.6(8) . . ?
F16A C65 C66 117.4(9) . . ?
F16A C65 F18A 107.6(10) . . ?
F16A C65 F17A 107.4(8) . . ?
F17A C65 C66 111.2(6) . . ?
O11 C66 C65 113.5(5) . . ?
O11 C66 C67 128.2(5) . . ?
C67 C66 C65 118.3(5) . . ?
C66 C67 H67 118.5 . . ?
C66 C67 C68 123.0(5) . . ?
C68 C67 H67 118.5 . . ?
O12 C68 C67 123.8(5) . . ?
O12 C68 C69 116.3(4) . . ?
C67 C68 C69 119.9(5) . . ?
C70 C69 C68 122.3(5) . . ?
C74 C69 C68 119.6(5) . . ?
C74 C69 C70 118.0(5) . . ?
C69 C70 H70 120.0 . . ?
C71 C70 C69 120.1(6) . . ?
C71 C70 H70 120.0 . . ?
C70 C71 H71 119.5 . . ?
C72 C71 C70 121.0(6) . . ?
C72 C71 H71 119.5 . . ?
C71 C72 H72 120.0 . . ?
C71 C72 C73 120.0(7) . . ?
C73 C72 H72 120.0 . . ?
C72 C73 H73 120.0 . . ?
C74 C73 C72 120.1(7) . . ?
C74 C73 H73 120.0 . . ?
C69 C74 H74 119.6 . . ?
C73 C74 C69 120.8(5) . . ?
C73 C74 H74 119.6 . . ?
N5 C75 H75 117.8 . . ?
N5 C75 C76 124.4(5) . . ?
C76 C75 H75 117.8 . . ?
C75 C76 H76 121.2 . . ?
C77 C76 C75 117.7(5) . . ?
C77 C76 H76 121.2 . . ?
C76 C77 H77 119.9 . . ?
C76 C77 C78 120.2(5) . . ?
C78 C77 H77 119.9 . . ?
C77 C78 C79 117.5(5) . . ?
C77 C78 C80 122.6(5) . . ?
C79 C78 C80 119.8(4) . . ?
N5 C79 C78 122.6(4) . . ?
N5 C79 C83 117.6(4) . . ?
C78 C79 C83 119.8(4) . . ?
N7 C80 C78 117.0(5) . . ?
N7 C80 C81 122.5(5) . . ?
C81 C80 C78 120.5(5) . . ?
N8 C81 C80 122.1(5) . . ?
N8 C81 C82 117.6(5) . . ?
C80 C81 C82 120.2(5) . . ?
C83 C82 C81 119.9(5) . . ?
C84 C82 C81 122.9(5) . . ?
C84 C82 C83 117.3(5) . . ?
N6 C83 C79 117.2(4) . . ?
N6 C83 C82 123.0(4) . . ?
C82 C83 C79 119.8(4) . . ?
C82 C84 H84 119.8 . . ?
C85 C84 C82 120.4(5) . . ?
C85 C84 H84 119.8 . . ?
C84 C85 H85 120.9 . . ?
C84 C85 C86 118.2(5) . . ?
C86 C85 H85 120.9 . . ?
N6 C86 C85 124.3(5) . . ?
N6 C86 H86 117.9 . . ?
C85 C86 H86 117.9 . . ?
N7 C87 H87 118.5 . . ?
N7 C87 C88 123.1(6) . . ?
C88 C87 H87 118.5 . . ?
N8 C88 C87 122.6(7) . . ?
N8 C88 H88 118.7 . . ?
C87 C88 H88 118.7 . . ?

loop_
_geom_bond_atom_site_label_1
_geom_bond_atom_site_label_2
_geom_bond_distance
_geom_bond_site_symmetry_2
_geom_bond_publ_flag
Eu1 O1 2.344(4) . ?
Eu1 O2 2.389(3) . ?
Eu1 O3 2.368(3) . ?
Eu1 O4 2.381(3) . ?
Eu1 O5 2.345(3) . ?
Eu1 O6 2.340(3) . ?
Eu1 N1 2.615(4) . ?
Eu1 N2 2.590(4) . ?
F1 C1 1.300(9) . ?
F2 C1 1.326(9) . ?
F3 C1 1.314(9) . ?
F4 C11 1.357(8) . ?
F5 C11 1.328(7) . ?
F6 C11 1.314(9) . ?
F7 C21 1.348(10) . ?
F8 C21 1.273(9) . ?
F9 C21 1.308(9) . ?
O1 C2 1.249(7) . ?
O2 C4 1.251(6) . ?
O3 C12 1.270(5) . ?
O4 C14 1.246(5) . ?
O5 C22 1.253(6) . ?
O6 C24 1.267(5) . ?
N1 C31 1.318(6) . ?
N1 C35 1.370(6) . ?
N2 C39 1.361(6) . ?
N2 C42 1.332(6) . ?
N3 C36 1.357(7) . ?
N3 C43 1.328(9) . ?
N4 C37 1.343(7) . ?
N4 C44 1.315(8) . ?
C1 C2 1.510(9) . ?
C1 F3A 1.299(15) . ?
C1 F1A 1.308(16) . ?
C1 F2A 1.320(16) . ?
C2 C3 1.361(8) . ?
C3 H3 0.9300 . ?
C3 C4 1.416(8) . ?
C4 C5 1.489(8) . ?
C5 C6 1.374(8) . ?
C5 C10 1.369(9) . ?
C6 H6 0.9300 . ?
C6 C7 1.368(11) . ?
C7 H7 0.9300 . ?
C7 C8 1.350(12) . ?
C8 H8 0.9300 . ?
C8 C9 1.380(11) . ?
C9 H9 0.9300 . ?
C9 C10 1.387(9) . ?
C10 H10 0.9300 . ?
C11 C12 1.507(7) . ?
C11 F5A 1.296(13) . ?
C11 F6A 1.349(13) . ?
C11 F4A 1.369(13) . ?
C12 C13 1.359(6) . ?
C13 H13 0.9300 . ?
C13 C14 1.417(6) . ?
C14 C15 1.497(6) . ?
C15 C16 1.355(7) . ?
C15 C20 1.368(7) . ?
C16 H16 0.9300 . ?
C16 C17 1.385(9) . ?
C17 H17 0.9300 . ?
C17 C18 1.348(10) . ?
C18 H18 0.9300 . ?
C18 C19 1.339(10) . ?
C19 H19 0.9300 . ?
C19 C20 1.379(8) . ?
C20 H20 0.9300 . ?
C21 C22 1.524(7) . ?
C21 F9A 1.278(12) . ?
C21 F8A 1.320(11) . ?
C21 F7A 1.243(11) . ?
C22 C23 1.367(7) . ?
C23 H23 0.9300 . ?
C23 C24 1.394(7) . ?
C24 C25 1.493(6) . ?
C25 C26 1.382(7) . ?
C25 C30 1.377(7) . ?
C26 H26 0.9300 . ?
C26 C27 1.377(8) . ?
C27 H27 0.9300 . ?
C27 C28 1.351(9) . ?
C28 H28 0.9300 . ?
C28 C29 1.380(9) . ?
C29 H29 0.9300 . ?
C29 C30 1.383(7) . ?
C30 H30 0.9300 . ?
C31 H31 0.9300 . ?
C31 C32 1.401(7) . ?
C32 H32 0.9300 . ?
C32 C33 1.386(8) . ?
C33 H33 0.9300 . ?
C33 C34 1.389(8) . ?
C34 C35 1.407(7) . ?
C34 C36 1.477(8) . ?
C35 C39 1.441(7) . ?
C36 C37 1.372(8) . ?
C37 C38 1.443(7) . ?
C38 C39 1.413(7) . ?
C38 C40 1.384(8) . ?
C40 H40 0.9300 . ?
C40 C41 1.372(8) . ?
C41 H41 0.9300 . ?
C41 C42 1.388(7) . ?
C42 H42 0.9300 . ?
C43 H43 0.9300 . ?
C43 C44 1.406(10) . ?
C44 H44 0.9300 . ?
Eu2 O7 2.385(3) . ?
Eu2 O8 2.336(4) . ?
Eu2 O9 2.361(3) . ?
Eu2 O10 2.355(3) . ?
Eu2 O11 2.378(3) . ?
Eu2 O12 2.364(3) . ?
Eu2 N5 2.608(4) . ?
Eu2 N6 2.592(4) . ?
F10 C45 1.295(7) . ?
F11 C45 1.297(8) . ?
F12 C45 1.331(7) . ?
F13 C55 1.276(8) . ?
F14 C55 1.306(7) . ?
F15 C55 1.322(7) . ?
F16 C65 1.301(10) . ?
F17 C65 1.269(12) . ?
F18 C65 1.367(11) . ?
O7 C46 1.248(6) . ?
O8 C48 1.258(6) . ?
O9 C56 1.247(6) . ?
O10 C58 1.260(5) . ?
O11 C66 1.247(6) . ?
O12 C68 1.253(5) . ?
N5 C75 1.330(6) . ?
N5 C79 1.349(6) . ?
N6 C83 1.351(6) . ?
N6 C86 1.333(6) . ?
N7 C80 1.355(7) . ?
N7 C87 1.301(9) . ?
N8 C81 1.358(7) . ?
N8 C88 1.316(8) . ?
C45 C46 1.520(8) . ?
C45 F12A 1.319(15) . ?
C45 F10A 1.265(14) . ?
C45 F11A 1.318(14) . ?
C46 C47 1.384(8) . ?
C47 H47 0.9300 . ?
C47 C48 1.397(8) . ?
C48 C49 1.503(8) . ?
C49 C50 1.385(8) . ?
C49 C54 1.346(9) . ?
C50 H50 0.9300 . ?
C50 C51 1.412(10) . ?
C51 H51 0.9300 . ?
C51 C52 1.337(12) . ?
C52 H52 0.9300 . ?
C52 C53 1.355(12) . ?
C53 H53 0.9300 . ?
C53 C54 1.390(10) . ?
C54 H54 0.9300 . ?
C55 C56 1.530(7) . ?
C55 F14A 1.293(15) . ?
C55 F13A 1.307(15) . ?
C55 F15A 1.281(15) . ?
C56 C57 1.365(7) . ?
C57 H57 0.9300 . ?
C57 C58 1.408(7) . ?
C58 C59 1.488(7) . ?
C59 C60 1.390(7) . ?
C59 C64 1.366(8) . ?
C60 H60 0.9300 . ?
C60 C61 1.392(9) . ?
C61 H61 0.9300 . ?
C61 C62 1.346(10) . ?
C62 H62 0.9300 . ?
C62 C63 1.358(10) . ?
C63 H63 0.9300 . ?
C63 C64 1.376(9) . ?
C64 H64 0.9300 . ?
C65 C66 1.538(7) . ?
C65 F18A 1.324(9) . ?
C65 F16A 1.273(10) . ?
C65 F17A 1.331(9) . ?
C66 C67 1.362(8) . ?
C67 H67 0.9300 . ?
C67 C68 1.405(7) . ?
C68 C69 1.489(7) . ?
C69 C70 1.391(7) . ?
C69 C74 1.385(7) . ?
C70 H70 0.9300 . ?
C70 C71 1.367(8) . ?
C71 H71 0.9300 . ?
C71 C72 1.349(9) . ?
C72 H72 0.9300 . ?
C72 C73 1.370(9) . ?
C73 H73 0.9300 . ?
C73 C74 1.365(8) . ?
C74 H74 0.9300 . ?
C75 H75 0.9300 . ?
C75 C76 1.394(7) . ?
C76 H76 0.9300 . ?
C76 C77 1.368(7) . ?
C77 H77 0.9300 . ?
C77 C78 1.402(7) . ?
C78 C79 1.405(6) . ?
C78 C80 1.453(7) . ?
C79 C83 1.457(6) . ?
C80 C81 1.385(7) . ?
C81 C82 1.453(7) . ?
C82 C83 1.407(7) . ?
C82 C84 1.397(7) . ?
C84 H84 0.9300 . ?
C84 C85 1.355(8) . ?
C85 H85 0.9300 . ?
C85 C86 1.392(8) . ?
C86 H86 0.9300 . ?
C87 H87 0.9300 . ?
C87 C88 1.416(10) . ?
C88 H88 0.9300 . ?

loop_
_geom_torsion_atom_site_label_1
_geom_torsion_atom_site_label_2
_geom_torsion_atom_site_label_3
_geom_torsion_atom_site_label_4
_geom_torsion
_geom_torsion_site_symmetry_1
_geom_torsion_site_symmetry_2
_geom_torsion_site_symmetry_3
_geom_torsion_site_symmetry_4
_geom_torsion_publ_flag
Eu1 O1 C2 C1 163.6(5) . . . . ?
Eu1 O1 C2 C3 -16.3(10) . . . . ?
Eu1 O2 C4 C3 8.5(8) . . . . ?
Eu1 O2 C4 C5 -168.9(3) . . . . ?
Eu1 O3 C12 C11 159.3(3) . . . . ?
Eu1 O3 C12 C13 -22.4(7) . . . . ?
Eu1 O4 C14 C13 23.4(7) . . . . ?
Eu1 O4 C14 C15 -159.3(3) . . . . ?
Eu1 O5 C22 C21 179.2(4) . . . . ?
Eu1 O5 C22 C23 0.6(9) . . . . ?
Eu1 O6 C24 C23 -2.3(8) . . . . ?
Eu1 O6 C24 C25 -179.7(3) . . . . ?
Eu1 N1 C31 C32 167.3(5) . . . . ?
Eu1 N1 C35 C34 -166.4(4) . . . . ?
Eu1 N1 C35 C39 16.9(5) . . . . ?
Eu1 N2 C39 C35 -14.8(6) . . . . ?
Eu1 N2 C39 C38 168.8(4) . . . . ?
Eu1 N2 C42 C41 -171.4(5) . . . . ?
F1 C1 C2 O1 -62.8(10) . . . . ?
F1 C1 C2 C3 117.1(9) . . . . ?
F2 C1 C2 O1 177.8(9) . . . . ?
F2 C1 C2 C3 -2.4(12) . . . . ?
F3 C1 C2 O1 57.1(9) . . . . ?
F3 C1 C2 C3 -123.0(8) . . . . ?
F4 C11 C12 O3 -54.3(8) . . . . ?
F4 C11 C12 C13 127.2(8) . . . . ?
F5 C11 C12 O3 -168.9(10) . . . . ?
F5 C11 C12 C13 12.5(12) . . . . ?
F6 C11 C12 O3 65.0(10) . . . . ?
F6 C11 C12 C13 -113.5(9) . . . . ?
F7 C21 C22 O5 -65.8(10) . . . . ?
F7 C21 C22 C23 113.0(9) . . . . ?
F8 C21 C22 O5 51.9(12) . . . . ?
F8 C21 C22 C23 -129.4(11) . . . . ?
F9 C21 C22 O5 177.9(10) . . . . ?
F9 C21 C22 C23 -3.3(12) . . . . ?
O1 C2 C3 C4 0.3(10) . . . . ?
O2 C4 C5 C6 -165.6(5) . . . . ?
O2 C4 C5 C10 15.0(7) . . . . ?
O3 C12 C13 C14 -3.5(9) . . . . ?
O4 C14 C15 C16 7.9(7) . . . . ?
O4 C14 C15 C20 -171.7(5) . . . . ?
O5 C22 C23 C24 3.5(9) . . . . ?
O6 C24 C25 C26 166.3(5) . . . . ?
O6 C24 C25 C30 -11.1(6) . . . . ?
N1 C31 C32 C33 -3.6(10) . . . . ?
N1 C35 C39 N2 -1.6(7) . . . . ?
N1 C35 C39 C38 174.9(4) . . . . ?
N3 C36 C37 N4 1.0(8) . . . . ?
N3 C36 C37 C38 -177.6(5) . . . . ?
N3 C43 C44 N4 0.0(11) . . . . ?
N4 C37 C38 C39 -178.8(5) . . . . ?
N4 C37 C38 C40 -1.2(8) . . . . ?
C1 C2 C3 C4 -179.6(6) . . . . ?
C2 C3 C4 O2 3.6(9) . . . . ?
C2 C3 C4 C5 -179.1(5) . . . . ?
C3 C4 C5 C6 17.1(8) . . . . ?
C3 C4 C5 C10 -162.4(5) . . . . ?
C4 C5 C6 C7 -179.6(6) . . . . ?
C4 C5 C10 C9 178.6(6) . . . . ?
C5 C6 C7 C8 1.1(12) . . . . ?
C6 C5 C10 C9 -0.9(9) . . . . ?
C6 C7 C8 C9 -1.1(13) . . . . ?
C7 C8 C9 C10 0.1(12) . . . . ?
C8 C9 C10 C5 0.9(11) . . . . ?
C10 C5 C6 C7 -0.1(10) . . . . ?
C11 C12 C13 C14 174.8(5) . . . . ?
C12 C13 C14 O4 3.6(8) . . . . ?
C12 C13 C14 C15 -173.5(5) . . . . ?
C13 C14 C15 C16 -174.8(5) . . . . ?
C13 C14 C15 C20 5.6(7) . . . . ?
C14 C15 C16 C17 -177.2(6) . . . . ?
C14 C15 C20 C19 177.8(5) . . . . ?
C15 C16 C17 C18 -1.0(13) . . . . ?
C16 C15 C20 C19 -1.8(9) . . . . ?
C16 C17 C18 C19 -1.0(13) . . . . ?
C17 C18 C19 C20 1.6(12) . . . . ?
C18 C19 C20 C15 -0.2(11) . . . . ?
C20 C15 C16 C17 2.4(10) . . . . ?
C21 C22 C23 C24 -175.0(5) . . . . ?
C22 C23 C24 O6 -2.7(8) . . . . ?
C22 C23 C24 C25 174.5(5) . . . . ?
C23 C24 C25 C26 -11.1(7) . . . . ?
C23 C24 C25 C30 171.5(5) . . . . ?
C24 C25 C26 C27 -176.5(6) . . . . ?
C24 C25 C30 C29 178.6(5) . . . . ?
C25 C26 C27 C28 -2.2(11) . . . . ?
C26 C25 C30 C29 1.1(8) . . . . ?
C26 C27 C28 C29 1.5(12) . . . . ?
C27 C28 C29 C30 0.4(10) . . . . ?
C28 C29 C30 C25 -1.7(8) . . . . ?
C30 C25 C26 C27 0.8(9) . . . . ?
C31 N1 C35 C34 -0.6(7) . . . . ?
C31 N1 C35 C39 -177.3(5) . . . . ?
C31 C32 C33 C34 3.5(9) . . . . ?
C32 C33 C34 C35 -2.2(9) . . . . ?
C32 C33 C34 C36 175.7(5) . . . . ?
C33 C34 C35 N1 0.7(8) . . . . ?
C33 C34 C35 C39 177.3(5) . . . . ?
C33 C34 C36 N3 0.4(8) . . . . ?
C33 C34 C36 C37 -174.9(5) . . . . ?
C34 C35 C39 N2 -178.4(4) . . . . ?
C34 C35 C39 C38 -1.9(7) . . . . ?
C34 C36 C37 N4 176.0(5) . . . . ?
C34 C36 C37 C38 -2.6(8) . . . . ?
C35 N1 C31 C32 2.1(8) . . . . ?
C35 C34 C36 N3 178.3(5) . . . . ?
C35 C34 C36 C37 3.0(8) . . . . ?
C36 N3 C43 C44 1.2(10) . . . . ?
C36 C34 C35 N1 -177.3(4) . . . . ?
C36 C34 C35 C39 -0.7(7) . . . . ?
C36 C37 C38 C39 -0.1(8) . . . . ?
C36 C37 C38 C40 177.5(5) . . . . ?
C37 N4 C44 C43 -0.7(9) . . . . ?
C37 C38 C39 N2 178.7(5) . . . . ?
C37 C38 C39 C35 2.4(7) . . . . ?
C37 C38 C40 C41 -175.6(6) . . . . ?
C38 C40 C41 C42 -4.6(10) . . . . ?
C39 N2 C42 C41 -1.4(9) . . . . ?
C39 C38 C40 C41 2.0(9) . . . . ?
C40 C38 C39 N2 1.1(8) . . . . ?
C40 C38 C39 C35 -175.3(5) . . . . ?
C40 C41 C42 N2 4.4(11) . . . . ?
C42 N2 C39 C35 175.1(5) . . . . ?
C42 N2 C39 C38 -1.4(8) . . . . ?
C43 N3 C36 C34 -176.9(5) . . . . ?
C43 N3 C36 C37 -1.7(8) . . . . ?
C44 N4 C37 C36 0.2(8) . . . . ?
C44 N4 C37 C38 178.9(5) . . . . ?
Eu2 O7 C46 C45 -176.3(4) . . . . ?
Eu2 O7 C46 C47 1.7(9) . . . . ?
Eu2 O8 C48 C47 -18.3(9) . . . . ?
Eu2 O8 C48 C49 158.8(4) . . . . ?
Eu2 O9 C56 C55 162.2(4) . . . . ?
Eu2 O9 C56 C57 -18.4(8) . . . . ?
Eu2 O10 C58 C57 21.3(8) . . . . ?
Eu2 O10 C58 C59 -158.1(4) . . . . ?
Eu2 O11 C66 C65 -162.1(4) . . . . ?
Eu2 O11 C66 C67 18.7(9) . . . . ?
Eu2 O12 C68 C67 -9.4(9) . . . . ?
Eu2 O12 C68 C69 170.3(3) . . . . ?
Eu2 N5 C75 C76 178.6(4) . . . . ?
Eu2 N5 C79 C78 -177.9(3) . . . . ?
Eu2 N5 C79 C83 1.6(5) . . . . ?
Eu2 N6 C83 C79 -0.2(5) . . . . ?
Eu2 N6 C83 C82 -179.5(3) . . . . ?
Eu2 N6 C86 C85 179.5(5) . . . . ?
F10 C45 C46 O7 65.9(8) . . . . ?
F10 C45 C46 C47 -112.4(8) . . . . ?
F11 C45 C46 O7 -56.1(9) . . . . ?
F11 C45 C46 C47 125.6(8) . . . . ?
F12 C45 C46 O7 -177.5(6) . . . . ?
F12 C45 C46 C47 4.2(9) . . . . ?
F13 C55 C56 O9 -57.7(8) . . . . ?
F13 C55 C56 C57 122.9(7) . . . . ?
F14 C55 C56 O9 61.2(8) . . . . ?
F14 C55 C56 C57 -118.2(7) . . . . ?
F15 C55 C56 O9 -178.6(7) . . . . ?
F15 C55 C56 C57 1.9(9) . . . . ?
F16 C65 C66 O11 100.4(16) . . . . ?
F16 C65 C66 C67 -80.3(16) . . . . ?
F17 C65 C66 O11 -32.5(18) . . . . ?
F17 C65 C66 C67 146.9(18) . . . . ?
F18 C65 C66 O11 -153.9(9) . . . . ?
F18 C65 C66 C67 25.5(11) . . . . ?
O7 C46 C47 C48 0.2(9) . . . . ?
O8 C48 C49 C50 163.1(5) . . . . ?
O8 C48 C49 C54 -19.3(8) . . . . ?
O9 C56 C57 C58 -0.2(9) . . . . ?
O10 C58 C59 C60 -170.5(5) . . . . ?
O10 C58 C59 C64 10.6(8) . . . . ?
O11 C66 C67 C68 -2.0(10) . . . . ?
O12 C68 C69 C70 153.8(5) . . . . ?
O12 C68 C69 C74 -26.8(7) . . . . ?
N5 C75 C76 C77 -0.6(7) . . . . ?
N5 C79 C83 N6 -0.9(6) . . . . ?
N5 C79 C83 C82 178.4(4) . . . . ?
N7 C80 C81 N8 -0.1(8) . . . . ?
N7 C80 C81 C82 178.9(5) . . . . ?
N7 C87 C88 N8 -1.2(12) . . . . ?
N8 C81 C82 C83 -179.8(4) . . . . ?
N8 C81 C82 C84 0.8(7) . . . . ?
C45 C46 C47 C48 178.1(5) . . . . ?
C46 C47 C48 O8 7.1(9) . . . . ?
C46 C47 C48 C49 -169.9(5) . . . . ?
C47 C48 C49 C50 -19.8(8) . . . . ?
C47 C48 C49 C54 157.9(6) . . . . ?
C48 C49 C50 C51 177.5(5) . . . . ?
C48 C49 C54 C53 -174.6(8) . . . . ?
C49 C50 C51 C52 -2.3(11) . . . . ?
C50 C49 C54 C53 3.1(13) . . . . ?
C50 C51 C52 C53 1.8(16) . . . . ?
C51 C52 C53 C54 1.2(18) . . . . ?
C52 C53 C54 C49 -3.7(17) . . . . ?
C54 C49 C50 C51 -0.2(9) . . . . ?
C55 C56 C57 C58 179.1(5) . . . . ?
C56 C57 C58 O10 -0.3(8) . . . . ?
C56 C57 C58 C59 179.1(5) . . . . ?
C57 C58 C59 C60 10.1(8) . . . . ?
C57 C58 C59 C64 -168.7(6) . . . . ?
C58 C59 C60 C61 -179.5(6) . . . . ?
C58 C59 C64 C63 178.2(7) . . . . ?
C59 C60 C61 C62 1.9(13) . . . . ?
C60 C59 C64 C63 -0.7(11) . . . . ?
C60 C61 C62 C63 -1.8(15) . . . . ?
C61 C62 C63 C64 0.4(16) . . . . ?
C62 C63 C64 C59 0.8(14) . . . . ?
C64 C59 C60 C61 -0.6(10) . . . . ?
C65 C66 C67 C68 178.8(5) . . . . ?
C66 C67 C68 O12 -3.0(9) . . . . ?
C66 C67 C68 C69 177.2(5) . . . . ?
C67 C68 C69 C70 -26.4(8) . . . . ?
C67 C68 C69 C74 153.0(5) . . . . ?
C68 C69 C70 C71 -177.4(6) . . . . ?
C68 C69 C74 C73 179.4(6) . . . . ?
C69 C70 C71 C72 -3.5(12) . . . . ?
C70 C69 C74 C73 -1.2(9) . . . . ?
C70 C71 C72 C73 1.7(13) . . . . ?
C71 C72 C73 C74 0.4(13) . . . . ?
C72 C73 C74 C69 -0.6(11) . . . . ?
C74 C69 C70 C71 3.2(9) . . . . ?
C75 N5 C79 C78 1.1(6) . . . . ?
C75 N5 C79 C83 -179.5(4) . . . . ?
C75 C76 C77 C78 0.7(7) . . . . ?
C76 C77 C78 C79 -0.1(7) . . . . ?
C76 C77 C78 C80 178.1(4) . . . . ?
C77 C78 C79 N5 -0.8(6) . . . . ?
C77 C78 C79 C83 179.7(4) . . . . ?
C77 C78 C80 N7 1.6(7) . . . . ?
C77 C78 C80 C81 -177.6(4) . . . . ?
C78 C79 C83 N6 178.6(4) . . . . ?
C78 C79 C83 C82 -2.1(6) . . . . ?
C78 C80 C81 N8 179.1(5) . . . . ?
C78 C80 C81 C82 -1.9(7) . . . . ?
C79 N5 C75 C76 -0.3(7) . . . . ?
C79 C78 C80 N7 179.8(4) . . . . ?
C79 C78 C80 C81 0.6(7) . . . . ?
C80 N7 C87 C88 -0.1(10) . . . . ?
C80 C78 C79 N5 -179.1(4) . . . . ?
C80 C78 C79 C83 1.4(6) . . . . ?
C80 C81 C82 C83 1.2(7) . . . . ?
C80 C81 C82 C84 -178.3(5) . . . . ?
C81 N8 C88 C87 1.8(10) . . . . ?
C81 C82 C83 N6 -179.9(4) . . . . ?
C81 C82 C83 C79 0.8(6) . . . . ?
C81 C82 C84 C85 179.7(5) . . . . ?
C82 C84 C85 C86 -0.3(9) . . . . ?
C83 N6 C86 C85 -0.7(8) . . . . ?
C83 C82 C84 C85 0.2(8) . . . . ?
C84 C82 C83 N6 -0.4(7) . . . . ?
C84 C82 C83 C79 -179.7(4) . . . . ?
C84 C85 C86 N6 0.5(10) . . . . ?
C86 N6 C83 C79 179.9(4) . . . . ?
C86 N6 C83 C82 0.6(7) . . . . ?
C87 N7 C80 C78 -178.5(5) . . . . ?
C87 N7 C80 C81 0.7(8) . . . . ?
C88 N8 C81 C80 -1.1(8) . . . . ?
C88 N8 C81 C82 179.8(5) . . . . ?
F9A C21 C22 O5 -132.4(12) . . . . ?
F9A C21 C22 C23 46.4(13) . . . . ?
F8A C21 C22 O5 114.0(11) . . . . ?
F8A C21 C22 C23 -67.3(12) . . . . ?
F7A C21 C22 O5 -5.1(13) . . . . ?
F7A C21 C22 C23 173.6(12) . . . . ?
F18A C65 C66 O11 -58.3(10) . . . . ?
F18A C65 C66 C67 121.0(9) . . . . ?
F16A C65 C66 O11 177.9(13) . . . . ?
F16A C65 C66 C67 -2.7(15) . . . . ?
F17A C65 C66 O11 53.8(12) . . . . ?
F17A C65 C66 C67 -126.9(11) . . . . ?
F14A C55 C56 O9 119(2) . . . . ?
F14A C55 C56 C57 -60(2) . . . . ?
F13A C55 C56 O9 2(2) . . . . ?
F13A C55 C56 C57 -177(2) . . . . ?
F15A C55 C56 O9 -120(2) . . . . ?
F15A C55 C56 C57 60(2) . . . . ?
F12A C45 C46 O7 -95(2) . . . . ?
F12A C45 C46 C47 86(2) . . . . ?
F10A C45 C46 O7 139(3) . . . . ?
F10A C45 C46 C47 -39(3) . . . . ?
F11A C45 C46 O7 9(2) . . . . ?
F11A C45 C46 C47 -169(2) . . . . ?
F3A C1 C2 O1 119(2) . . . . ?
F3A C1 C2 C3 -61(3) . . . . ?
F1A C1 C2 O1 -6(3) . . . . ?
F1A C1 C2 C3 174(3) . . . . ?
F2A C1 C2 O1 -125(2) . . . . ?
F2A C1 C2 C3 55(2) . . . . ?
F5A C11 C12 O3 -65(2) . . . . ?
F5A C11 C12 C13 116.9(19) . . . . ?
F6A C11 C12 O3 161(3) . . . . ?
F6A C11 C12 C13 -18(3) . . . . ?
F4A C11 C12 O3 52.9(17) . . . . ?
F4A C11 C12 C13 -125.7(16) . . . . ?
